data_4104612
loop_
_publ_author_name
'Marc D. Walter'
'Rebecca A. Moorhouse'
'Stephanie A. Urbin'
'Peter S. White'
'Maurice Brookhart'

_publ_section_title
;
 \g-Agostic Species as Key Intermediates in the Vinyl Addition
 Polymerization of Norbornene with Cationic (allyl)Pd Catalysts: Synthesis
 and Mechanistic Insights
;
_journal_name_full 'Journal of the American Chemical Society'
_journal_page_first 9055
_journal_page_last 9069
_journal_paper_doi 10.1021/ja9025598
_journal_volume 131
_journal_year 2009
_chemical_formula_sum 'C20 H29 F6 Pd Sb'
_chemical_formula_weight 611.58
_chemical_name_systematic
;
 ?
;
_space_group_IT_number 29
_symmetry_cell_setting orthorhombic
_symmetry_space_group_name_Hall 'P 2c -2ac'
_symmetry_space_group_name_H-M 'P c a 21'
_atom_sites_solution_hydrogens geom
_atom_sites_solution_primary direct
_atom_sites_solution_secondary difmap
_audit_creation_method SHELXL-97
_cell_angle_alpha 90.00
_cell_angle_beta 90.00
_cell_angle_gamma 90.00
_cell_formula_units_Z 4
_cell_length_a 14.5005(4)
_cell_length_b 9.7599(3)
_cell_length_c 15.6128(5)
_cell_measurement_reflns_used 1106
_cell_measurement_temperature 100(2)
_cell_measurement_theta_max 57.06
_cell_measurement_theta_min 5.46
_cell_volume 2209.58(12)
_computing_cell_refinement 'Bruker SAINT'
_computing_data_collection 'Bruker APEX2'
_computing_data_reduction 'Bruker SAINT'
_computing_molecular_graphics 'Bruker SHELXTL'
_computing_publication_material 'Bruker SHELXTL'
_computing_structure_refinement 'SHELXL-97 (Sheldrick, 2008)'
_computing_structure_solution 'SHELXS-97 (Sheldrick, 2008)'
_diffrn_ambient_temperature 100(2)
_diffrn_measured_fraction_theta_full 0.994
_diffrn_measured_fraction_theta_max 0.994
_diffrn_measurement_device_type 'Bruker APEX-II CCD'
_diffrn_measurement_method '\f and \w scans'
_diffrn_radiation_monochromator graphite
_diffrn_radiation_source 'fine-focus sealed tube'
_diffrn_radiation_type CuK\a
_diffrn_radiation_wavelength 1.54178
_diffrn_reflns_av_R_equivalents 0.0000
_diffrn_reflns_av_sigmaI/netI 0.0431
_diffrn_reflns_limit_h_max 17
_diffrn_reflns_limit_h_min 0
_diffrn_reflns_limit_k_max 11
_diffrn_reflns_limit_k_min 0
_diffrn_reflns_limit_l_max 17
_diffrn_reflns_limit_l_min -18
_diffrn_reflns_number 3643
_diffrn_reflns_theta_full 66.13
_diffrn_reflns_theta_max 66.13
_diffrn_reflns_theta_min 5.46
_exptl_absorpt_coefficient_mu 16.746
_exptl_absorpt_correction_T_max 0.1879
_exptl_absorpt_correction_T_min 0.1346
_exptl_absorpt_correction_type multi-scan
_exptl_absorpt_process_details SADABS
_exptl_crystal_colour yellow
_exptl_crystal_density_diffrn 1.838
_exptl_crystal_description block
_exptl_crystal_F_000 1200
_exptl_crystal_size_max 0.20
_exptl_crystal_size_mid 0.15
_exptl_crystal_size_min 0.15
_refine_diff_density_max 0.907
_refine_diff_density_min -0.548
_refine_diff_density_rms 0.095
_refine_ls_abs_structure_details 'Flack H D (1983), Acta Cryst. A39, 876-881'
_refine_ls_abs_structure_Flack 0.016(9)
_refine_ls_extinction_method none
_refine_ls_goodness_of_fit_ref 1.070
_refine_ls_hydrogen_treatment constr
_refine_ls_matrix_type full
_refine_ls_number_parameters 257
_refine_ls_number_reflns 3643
_refine_ls_number_restraints 1
_refine_ls_restrained_S_all 1.070
_refine_ls_R_factor_all 0.0317
_refine_ls_R_factor_gt 0.0291
_refine_ls_shift/su_max 0.001
_refine_ls_shift/su_mean 0.000
_refine_ls_structure_factor_coef Fsqd
_refine_ls_weighting_details 'calc w=1/[\s^2^(Fo^2^)+(0.0275P)^2^+2.3147P] where P=(Fo^2^+2Fc^2^)/3'
_refine_ls_weighting_scheme calc
_refine_ls_wR_factor_gt 0.0678
_refine_ls_wR_factor_ref 0.0691
_reflns_number_gt 3416
_reflns_number_total 3643
_reflns_threshold_expression >2sigma(I)
_cod_data_source_file ja9025598_si_003.cif
_cod_data_source_block c08343
_cod_database_code 4104612

loop_
_symmetry_equiv_pos_as_xyz
'x, y, z'
'-x, -y, z+1/2'
'-x+1/2, y, z+1/2'
'x+1/2, -y, z'

loop_
_atom_site_label
_atom_site_type_symbol
_atom_site_fract_x
_atom_site_fract_y
_atom_site_fract_z
_atom_site_U_iso_or_equiv
_atom_site_adp_type
_atom_site_occupancy
_atom_site_symmetry_multiplicity
_atom_site_calc_flag
_atom_site_refinement_flags
C1 C 0.2122(4) 0.1717(7) 0.4010(4) 0.0226(14) Uani 1 1 d .
H1A H 0.1446 0.1578 0.4028 0.027 Uiso 1 1 calc R
H1B H 0.2469 0.1030 0.4347 0.027 Uiso 1 1 calc R
C2 C 0.2424(4) 0.3054(6) 0.4071(4) 0.0198(12) Uani 1 1 d .
C3 C 0.1750(4) 0.4216(6) 0.4047(4) 0.0258(14) Uani 1 1 d .
H3A H 0.1182 0.3916 0.3764 0.039 Uiso 1 1 calc R
H3B H 0.2018 0.4985 0.3729 0.039 Uiso 1 1 calc R
H3C H 0.1608 0.4509 0.4633 0.039 Uiso 1 1 calc R
C4 C 0.3378(3) 0.3415(6) 0.4380(3) 0.0210(12) Uani 1 1 d .
H4A H 0.3357 0.3593 0.5004 0.025 Uiso 1 1 calc R
H4B H 0.3583 0.4266 0.4093 0.025 Uiso 1 1 calc R
C5 C 0.4084(4) 0.2264(6) 0.4199(4) 0.0231(13) Uani 1 1 d .
H5 H 0.4076 0.1577 0.4674 0.028 Uiso 1 1 calc R
C6 C 0.5066(4) 0.2855(6) 0.4089(4) 0.0249(13) Uani 1 1 d .
H6 H 0.5228 0.3614 0.4492 0.030 Uiso 1 1 calc R
C7 C 0.5746(4) 0.1655(7) 0.4077(4) 0.0302(14) Uani 1 1 d .
H7A H 0.5639 0.1033 0.4568 0.036 Uiso 1 1 calc R
H7B H 0.6391 0.1986 0.4097 0.036 Uiso 1 1 calc R
C8 C 0.5542(4) 0.0924(7) 0.3219(4) 0.0333(15) Uani 1 1 d .
H8A H 0.5321 -0.0023 0.3315 0.040 Uiso 1 1 calc R
H8B H 0.6098 0.0896 0.2850 0.040 Uiso 1 1 calc R
C9 C 0.4773(3) 0.1832(5) 0.2812(5) 0.0247(11) Uani 1 1 d .
H9 H 0.4706 0.1746 0.2177 0.030 Uiso 1 1 calc R
C10 C 0.3901(3) 0.1541(6) 0.3327(3) 0.0182(11) Uani 1 1 d .
H10 H 0.3845 0.0532 0.3423 0.022 Uiso 1 1 calc R
C11 C 0.5063(4) 0.3252(6) 0.3132(4) 0.0273(13) Uani 1 1 d .
H11A H 0.4603 0.3970 0.2997 0.033 Uiso 1 1 calc R
H11B H 0.5680 0.3528 0.2922 0.033 Uiso 1 1 calc R
C12 C 0.2694(4) 0.3879(7) 0.1590(4) 0.0308(14) Uani 1 1 d .
C13 C 0.3201(4) 0.5213(6) 0.1610(4) 0.0358(15) Uani 1 1 d .
H13A H 0.2956 0.5821 0.1165 0.054 Uiso 1 1 calc R
H13B H 0.3858 0.5050 0.1504 0.054 Uiso 1 1 calc R
H13C H 0.3123 0.5643 0.2172 0.054 Uiso 1 1 calc R
C14 C 0.3155(4) 0.2659(6) 0.1382(4) 0.0248(13) Uani 1 1 d .
H14 H 0.3798 0.2694 0.1266 0.030 Uiso 1 1 calc R
C15 C 0.2693(4) 0.1357(7) 0.1337(4) 0.0269(13) Uani 1 1 d .
C16 C 0.3197(4) 0.0063(7) 0.1124(4) 0.0336(15) Uani 1 1 d .
H16A H 0.2882 -0.0716 0.1391 0.050 Uiso 1 1 calc R
H16B H 0.3830 0.0120 0.1341 0.050 Uiso 1 1 calc R
H16C H 0.3208 -0.0062 0.0502 0.050 Uiso 1 1 calc R
C17 C 0.1747(4) 0.1345(6) 0.1492(4) 0.0251(14) Uani 1 1 d .
H17 H 0.1418 0.0506 0.1448 0.030 Uiso 1 1 calc R
C18 C 0.1270(4) 0.2545(6) 0.1714(4) 0.0264(13) Uani 1 1 d .
C19 C 0.0247(5) 0.2518(7) 0.1873(5) 0.0411(18) Uani 1 1 d .
H19A H -0.0080 0.2729 0.1339 0.062 Uiso 1 1 calc R
H19B H 0.0088 0.3201 0.2309 0.062 Uiso 1 1 calc R
H19C H 0.0066 0.1605 0.2073 0.062 Uiso 1 1 calc R
C20 C 0.1748(4) 0.3802(7) 0.1760(4) 0.0278(14) Uani 1 1 d .
H20 H 0.1421 0.4611 0.1909 0.033 Uiso 1 1 calc R
F1 F 0.4334(3) 0.6922(6) 0.3942(3) 0.0734(16) Uani 1 1 d .
F2 F 0.4690(3) 0.5933(4) 0.5480(3) 0.0451(10) Uani 1 1 d .
F3 F 0.5127(3) 0.8484(5) 0.5124(4) 0.089(2) Uani 1 1 d .
F4 F 0.3406(2) 0.9002(4) 0.4648(3) 0.0474(10) Uani 1 1 d .
F5 F 0.2956(2) 0.6454(4) 0.4995(3) 0.0428(9) Uani 1 1 d .
F6 F 0.3749(3) 0.7962(5) 0.6173(3) 0.0606(14) Uani 1 1 d .
Pd1 Pd 0.26944(2) 0.22622(4) 0.27902(3) 0.01803(10) Uani 1 1 d .
Sb1 Sb 0.40432(2) 0.74563(4) 0.50511(3) 0.02491(10) Uani 1 1 d .

loop_
_atom_site_aniso_label
_atom_site_aniso_U_11
_atom_site_aniso_U_22
_atom_site_aniso_U_33
_atom_site_aniso_U_23
_atom_site_aniso_U_13
_atom_site_aniso_U_12
C1 0.015(3) 0.032(4) 0.021(3) 0.005(3) 0.003(2) -0.007(2)
C2 0.020(3) 0.030(3) 0.009(3) -0.004(2) -0.003(2) 0.003(3)
C3 0.027(3) 0.028(4) 0.022(3) -0.008(3) 0.003(3) 0.004(3)
C4 0.022(3) 0.024(3) 0.017(3) -0.006(2) -0.003(2) -0.003(2)
C5 0.027(3) 0.024(3) 0.019(3) -0.002(2) -0.007(2) -0.002(2)
C6 0.023(3) 0.028(3) 0.024(3) 0.000(3) -0.009(2) -0.005(2)
C7 0.022(3) 0.039(4) 0.030(4) 0.004(3) -0.002(3) 0.006(3)
C8 0.028(3) 0.043(4) 0.029(3) -0.002(3) -0.005(3) 0.016(3)
C9 0.023(2) 0.034(3) 0.017(3) -0.005(3) -0.003(3) 0.008(2)
C10 0.016(2) 0.021(3) 0.017(3) 0.003(2) -0.004(2) 0.008(2)
C11 0.019(3) 0.038(4) 0.025(3) 0.006(3) -0.002(2) -0.001(2)
C12 0.040(4) 0.036(4) 0.016(3) 0.001(3) -0.010(3) -0.004(3)
C13 0.045(4) 0.033(4) 0.029(4) 0.008(3) -0.011(3) -0.009(3)
C14 0.026(3) 0.044(4) 0.005(2) 0.003(3) -0.005(3) -0.001(3)
C15 0.029(3) 0.039(4) 0.014(3) -0.003(3) -0.008(3) 0.008(3)
C16 0.043(4) 0.035(4) 0.023(3) -0.005(3) -0.002(3) 0.008(3)
C17 0.029(3) 0.033(4) 0.014(3) -0.001(3) -0.003(3) -0.004(2)
C18 0.025(3) 0.039(4) 0.015(3) 0.000(2) -0.005(2) 0.002(2)
C19 0.027(3) 0.055(5) 0.041(5) -0.002(3) 0.001(3) 0.009(3)
C20 0.039(3) 0.029(4) 0.015(3) -0.005(3) -0.002(3) 0.003(3)
F1 0.074(3) 0.115(4) 0.032(3) 0.014(3) 0.021(2) 0.038(3)
F2 0.044(2) 0.040(2) 0.051(3) 0.0065(19) -0.005(2) 0.0199(18)
F3 0.036(2) 0.058(3) 0.172(6) 0.040(4) -0.029(3) -0.028(2)
F4 0.045(2) 0.034(2) 0.064(3) 0.021(2) 0.005(2) 0.0113(17)
F5 0.0298(17) 0.0359(19) 0.063(3) -0.005(2) -0.002(2) -0.0128(15)
F6 0.080(3) 0.067(3) 0.035(3) -0.024(2) -0.017(2) 0.034(3)
Pd1 0.01817(17) 0.02178(17) 0.01414(18) -0.0012(2) -0.00221(16) 0.00097(13)
Sb1 0.01805(16) 0.02417(17) 0.0325(2) 0.00271(16) -0.00030(18) -0.00147(14)

loop_
_atom_type_symbol
_atom_type_description
_atom_type_scat_dispersion_real
_atom_type_scat_dispersion_imag
_atom_type_scat_source
C C 0.0181 0.0091 'International Tables Vol C Tables 4.2.6.8 and 6.1.1.4'
H H 0.0000 0.0000 'International Tables Vol C Tables 4.2.6.8 and 6.1.1.4'
F F 0.0727 0.0534 'International Tables Vol C Tables 4.2.6.8 and 6.1.1.4'
Pd Pd 0.1215 3.9337 'International Tables Vol C Tables 4.2.6.8 and 6.1.1.4'
Sb Sb -0.0562 5.8946 'International Tables Vol C Tables 4.2.6.8 and 6.1.1.4'

loop_
_geom_angle_atom_site_label_1
_geom_angle_atom_site_label_2
_geom_angle_atom_site_label_3
_geom_angle
C2 C1 Pd1 72.8(3)
C1 C2 C3 120.5(5)
C1 C2 C4 122.3(5)
C3 C2 C4 115.5(5)
C1 C2 Pd1 70.0(3)
C3 C2 Pd1 111.3(4)
C4 C2 Pd1 102.2(4)
C2 C4 C5 112.4(5)
C6 C5 C4 111.1(5)
C6 C5 C10 103.3(5)
C4 C5 C10 112.0(4)
C7 C6 C11 100.5(5)
C7 C6 C5 108.0(5)
C11 C6 C5 101.4(4)
C6 C7 C8 103.9(5)
C7 C8 C9 103.2(5)
C10 C9 C11 102.9(5)
C10 C9 C8 105.8(5)
C11 C9 C8 100.7(5)
C9 C10 C5 103.6(4)
C9 C10 Pd1 115.2(4)
C5 C10 Pd1 110.2(3)
C9 C11 C6 95.1(5)
C20 C12 C14 117.7(6)
C20 C12 C13 121.7(6)
C14 C12 C13 120.6(6)
C20 C12 Pd1 79.7(4)
C14 C12 Pd1 68.3(3)
C13 C12 Pd1 123.0(4)
C12 C14 C15 122.6(5)
C12 C14 Pd1 77.6(4)
C15 C14 Pd1 76.4(3)
C17 C15 C14 117.3(6)
C17 C15 C16 120.8(6)
C14 C15 C16 121.9(5)
C17 C15 Pd1 80.9(4)
C14 C15 Pd1 68.5(3)
C16 C15 Pd1 120.8(4)
C15 C17 C18 121.4(6)
C15 C17 Pd1 67.3(3)
C18 C17 Pd1 77.4(3)
C17 C18 C20 119.8(6)
C17 C18 C19 120.7(6)
C20 C18 C19 119.4(6)
C12 C20 C18 121.3(6)
C12 C20 Pd1 68.3(3)
C18 C20 Pd1 77.8(4)
C10 Pd1 C1 83.3(2)
C10 Pd1 C2 84.3(2)
C1 Pd1 C2 37.2(2)
C10 Pd1 C14 101.3(2)
C1 Pd1 C14 171.9(2)
C2 Pd1 C14 149.1(2)
C10 Pd1 C15 104.8(2)
C1 Pd1 C15 137.5(2)
C2 Pd1 C15 169.6(2)
C14 Pd1 C15 35.0(2)
C10 Pd1 C12 122.1(2)
C1 Pd1 C12 147.0(2)
C2 Pd1 C12 118.2(2)
C14 Pd1 C12 34.1(2)
C15 Pd1 C12 61.4(2)
C10 Pd1 C20 153.9(2)
C1 Pd1 C20 119.3(2)
C2 Pd1 C20 105.6(2)
C14 Pd1 C20 58.0(2)
C15 Pd1 C20 68.39(19)
C12 Pd1 C20 32.0(2)
C10 Pd1 C17 130.2(2)
C1 Pd1 C17 113.6(2)
C2 Pd1 C17 137.7(2)
C14 Pd1 C17 58.31(19)
C15 Pd1 C17 31.84(19)
C12 Pd1 C17 68.1(2)
C20 Pd1 C17 55.8(2)
F1 Sb1 F5 90.0(2)
F1 Sb1 F3 90.9(3)
F5 Sb1 F3 179.0(3)
F1 Sb1 F6 179.0(3)
F5 Sb1 F6 89.4(2)
F3 Sb1 F6 89.6(3)
F1 Sb1 F4 91.5(2)
F5 Sb1 F4 89.39(17)
F3 Sb1 F4 90.17(18)
F6 Sb1 F4 89.4(2)
F1 Sb1 F2 89.8(2)
F5 Sb1 F2 91.38(17)
F3 Sb1 F2 89.04(19)
F6 Sb1 F2 89.39(19)
F4 Sb1 F2 178.5(2)

loop_
_geom_bond_atom_site_label_1
_geom_bond_atom_site_label_2
_geom_bond_distance
C1 C2 1.380(9)
C1 Pd1 2.145(6)
C2 C3 1.498(8)
C2 C4 1.506(7)
C2 Pd1 2.180(5)
C4 C5 1.546(7)
C5 C6 1.546(8)
C5 C10 1.557(8)
C6 C7 1.531(8)
C6 C11 1.544(8)
C7 C8 1.547(9)
C8 C9 1.559(7)
C9 C10 1.525(7)
C9 C11 1.532(8)
C10 Pd1 2.063(5)
C12 C20 1.399(9)
C12 C14 1.405(9)
C12 C13 1.496(8)
C12 Pd1 2.450(6)
C14 C15 1.438(9)
C14 Pd1 2.331(6)
C15 C17 1.393(8)
C15 C16 1.496(8)
C15 Pd1 2.435(6)
C17 C18 1.404(8)
C17 Pd1 2.607(6)
C18 C20 1.410(9)
C18 C19 1.505(8)
C20 Pd1 2.594(6)
F1 Sb1 1.856(5)
F2 Sb1 1.881(3)
F3 Sb1 1.867(4)
F4 Sb1 1.877(3)
F5 Sb1 1.858(3)
F6 Sb1 1.870(4)
